data_2241915
loop_
_publ_author_name
'Wardell, James L.'
'Jotani, Mukesh M.'
'Tiekink, Edward R. T.'

_publ_section_title
;
 Two dialkylammonium salts of 2-amino-4-nitrobenzoic acid: crystal
 structures and Hirshfeld surface analysis
;
_journal_coeditor_code HB7627
_journal_issue 12
_journal_name_full 'Acta Crystallographica Section E'
_journal_page_first 1691
_journal_page_last 1699
_journal_paper_doi 10.1107/S2056989016017266
_journal_volume 72
_journal_year 2016
_chemical_formula_iupac 'C2 H8 N +, C7 H5 N2 O4 -'
_chemical_formula_moiety 'C2 H8 N +, C7 H5 N2 O4 -'
_chemical_formula_sum 'C9 H13 N3 O4'
_chemical_formula_weight 227.22
_chemical_name_systematic
;
Dimethylazanium 2-amino-4-nitrobenzoate
;
_space_group_crystal_system monoclinic
_space_group_IT_number 14
_space_group_name_Hall '-P 2ybc'
_space_group_name_H-M_alt 'P 1 21/c 1'
_symmetry_space_group_name_Hall '-P 2ybc'
_symmetry_space_group_name_H-M 'P 1 21/c 1'
_atom_sites_solution_hydrogens mixed
_audit_creation_method SHELXL-2014/7
_cell_angle_alpha 90
_cell_angle_beta 96.716(2)
_cell_angle_gamma 90
_cell_formula_units_Z 4
_cell_length_a 11.2593(5)
_cell_length_b 7.5563(2)
_cell_length_c 13.0437(6)
_cell_measurement_reflns_used 11561
_cell_measurement_temperature 120(2)
_cell_measurement_theta_max 27.48
_cell_measurement_theta_min 2.91
_cell_volume 1102.13(8)
_computing_cell_refinement
;
DENZO (Otwinowski & Minor, 1997) and COLLECT (Hooft, 1998)
;
_computing_data_collection
;
COLLECT (Hooft, 1998)
;
_computing_data_reduction
;
DENZO (Otwinowski & Minor, 1997) and COLLECT (Hooft, 1998)
;
_computing_molecular_graphics
;
ORTEP-3 for Windows (Farrugia, 2012) and DIAMOND (Brandenburg,
2006)
;
_computing_publication_material
;
publCIF (Westrip, 2010)
;
_computing_structure_refinement
;
SHELXL2014 (Sheldrick, 2015)
;
_computing_structure_solution
;
SHELXS97 (Sheldrick, 2008)
;
_diffrn_ambient_temperature 120(2)
_diffrn_detector_area_resol_mean 9.091
_diffrn_measured_fraction_theta_full 0.999
_diffrn_measured_fraction_theta_max 0.998
_diffrn_measurement_device_type 'Bruker--Nonius Roper CCD camera on \k-goniostat'
_diffrn_measurement_method '\f & \w scans'
_diffrn_radiation_monochromator graphite
_diffrn_radiation_source 'Bruker--Nonius FR591 rotating anode'
_diffrn_radiation_type MoK\a
_diffrn_radiation_wavelength 0.71073
_diffrn_reflns_av_R_equivalents 0.0514
_diffrn_reflns_limit_h_max 14
_diffrn_reflns_limit_h_min -14
_diffrn_reflns_limit_k_max 9
_diffrn_reflns_limit_k_min -9
_diffrn_reflns_limit_l_max 16
_diffrn_reflns_limit_l_min -16
_diffrn_reflns_number 15431
_diffrn_reflns_theta_full 25.242
_diffrn_reflns_theta_max 27.518
_diffrn_reflns_theta_min 3.121
_exptl_absorpt_coefficient_mu 0.109
_exptl_absorpt_correction_T_max 0.7456
_exptl_absorpt_correction_T_min 0.6494
_exptl_absorpt_correction_type multi-scan
_exptl_absorpt_process_details
;
(SADABS; Sheldrick, 2007)
;
_exptl_crystal_colour yellow
_exptl_crystal_density_diffrn 1.369
_exptl_crystal_description block
_exptl_crystal_F_000 480
_exptl_crystal_size_max 0.35
_exptl_crystal_size_mid 0.25
_exptl_crystal_size_min 0.16
_refine_diff_density_max 0.239
_refine_diff_density_min -0.306
_refine_ls_extinction_method none
_refine_ls_goodness_of_fit_ref 1.012
_refine_ls_matrix_type full
_refine_ls_number_parameters 159
_refine_ls_number_reflns 2537
_refine_ls_number_restraints 0
_refine_ls_restrained_S_all 1.012
_refine_ls_R_factor_all 0.0610
_refine_ls_R_factor_gt 0.0430
_refine_ls_shift/su_max 0.000
_refine_ls_shift/su_mean 0.000
_refine_ls_structure_factor_coef Fsqd
_refine_ls_weighting_details 'w=1/[\s^2^(Fo^2^)+(0.0704P)^2^+0.2595P] where P=(Fo^2^+2Fc^2^)/3'
_refine_ls_weighting_scheme calc
_refine_ls_wR_factor_gt 0.1126
_refine_ls_wR_factor_ref 0.1246
_reflns_number_gt 1952
_reflns_number_total 2537
_reflns_threshold_expression 'I > 2\s(I)'
_cod_data_source_file hb7627sup1.cif
_cod_data_source_block I
_cod_database_code 2241915
_shelx_space_group_comment
;
The symmetry employed for this shelxl refinement is uniquely defined
by the following loop, which should always be used as a source of
symmetry information in preference to the above space-group names.
They are only intended as comments.
;
_shelx_estimated_absorpt_t_min 0.963
_shelx_estimated_absorpt_t_max 0.983

loop_
_space_group_symop_operation_xyz
'x, y, z'
'-x, y+1/2, -z+1/2'
'-x, -y, -z'
'x, -y-1/2, z-1/2'

loop_
_atom_site_type_symbol
_atom_site_label
_atom_site_fract_x
_atom_site_fract_y
_atom_site_fract_z
_atom_site_U_iso_or_equiv
_atom_site_adp_type
_atom_site_calc_flag
_atom_site_occupancy
O O1 0.03429(9) 0.26005(14) 0.33705(8) 0.0267(3) Uani d 1
O O2 0.13527(9) 0.07211(13) 0.44549(7) 0.0247(3) Uani d 1
O O3 0.51006(10) 0.21618(17) 0.03910(9) 0.0389(3) Uani d 1
O O4 0.61013(10) 0.06520(18) 0.16030(9) 0.0421(3) Uani d 1
N N1 0.11153(11) 0.31535(17) 0.15387(10) 0.0251(3) Uani d 1
H H1N 0.0543(16) 0.334(2) 0.1919(14) 0.030 Uiso d 1
H H2N 0.1060(15) 0.355(2) 0.0893(14) 0.030 Uiso d 1
N N2 0.51972(10) 0.14316(17) 0.12332(9) 0.0260(3) Uani d 1
C C1 0.22560(12) 0.16283(17) 0.29838(10) 0.0179(3) Uani d 1
C C2 0.21430(12) 0.23829(17) 0.19798(10) 0.0184(3) Uani d 1
C C3 0.31350(12) 0.22848(18) 0.14090(10) 0.0197(3) Uani d 1
H H3 0.3084 0.2758 0.0730 0.024 Uiso calc 1
C C4 0.41748(12) 0.14978(18) 0.18468(11) 0.0210(3) Uani d 1
C C5 0.43157(12) 0.07721(18) 0.28298(11) 0.0219(3) Uani d 1
H H5 0.5049 0.0248 0.3113 0.026 Uiso calc 1
C C6 0.33365(12) 0.08477(18) 0.33791(11) 0.0214(3) Uani d 1
H H6 0.3403 0.0348 0.4052 0.026 Uiso calc 1
C C7 0.12404(12) 0.16464(17) 0.36448(10) 0.0193(3) Uani d 1
N N3 0.14643(10) -0.25004(16) 0.04241(9) 0.0220(3) Uani d 1
H H3N 0.0796(15) -0.249(2) 0.0799(13) 0.026 Uiso d 1
H H4N 0.1435(14) -0.349(2) 0.0013(13) 0.026 Uiso d 1
C C8 0.14422(13) -0.0913(2) -0.02465(12) 0.0270(3) Uani d 1
H H8A 0.1384 0.0153 0.0173 0.041 Uiso calc 1
H H8B 0.0750 -0.0976 -0.0776 0.041 Uiso calc 1
H H8C 0.2178 -0.0866 -0.0579 0.041 Uiso calc 1
C C9 0.25270(13) -0.2585(2) 0.12109(12) 0.0281(3) Uani d 1
H H9A 0.3256 -0.2555 0.0867 0.042 Uiso calc 1
H H9B 0.2506 -0.3686 0.1606 0.042 Uiso calc 1
H H9C 0.2521 -0.1571 0.1679 0.042 Uiso calc 1

loop_
_atom_site_aniso_label
_atom_site_aniso_U_11
_atom_site_aniso_U_22
_atom_site_aniso_U_33
_atom_site_aniso_U_12
_atom_site_aniso_U_13
_atom_site_aniso_U_23
O1 0.0227(5) 0.0347(6) 0.0244(5) 0.0062(4) 0.0091(4) 0.0055(4)
O2 0.0312(6) 0.0269(5) 0.0173(5) -0.0004(4) 0.0084(4) 0.0029(4)
O3 0.0322(6) 0.0597(8) 0.0275(6) 0.0024(5) 0.0153(5) 0.0093(5)
O4 0.0229(6) 0.0656(8) 0.0395(7) 0.0111(5) 0.0106(5) 0.0060(6)
N1 0.0211(6) 0.0369(7) 0.0182(6) 0.0052(5) 0.0062(5) 0.0073(5)
N2 0.0206(6) 0.0340(7) 0.0245(7) -0.0022(5) 0.0072(5) -0.0024(5)
C1 0.0199(7) 0.0183(7) 0.0162(7) -0.0022(5) 0.0049(5) -0.0016(5)
C2 0.0201(7) 0.0187(6) 0.0165(7) -0.0029(5) 0.0027(5) -0.0015(5)
C3 0.0218(7) 0.0228(7) 0.0149(6) -0.0028(5) 0.0042(5) 0.0003(5)
C4 0.0189(7) 0.0244(7) 0.0209(7) -0.0034(5) 0.0075(5) -0.0041(5)
C5 0.0192(7) 0.0248(7) 0.0216(7) 0.0008(5) 0.0016(5) -0.0005(5)
C6 0.0245(7) 0.0223(7) 0.0174(7) -0.0010(5) 0.0023(5) 0.0014(5)
C7 0.0219(7) 0.0207(7) 0.0157(7) -0.0035(5) 0.0042(5) -0.0021(5)
N3 0.0202(6) 0.0245(6) 0.0223(6) -0.0031(5) 0.0067(5) -0.0031(5)
C8 0.0256(8) 0.0287(8) 0.0275(8) -0.0006(6) 0.0063(6) 0.0024(6)
C9 0.0242(8) 0.0299(8) 0.0301(8) -0.0026(6) 0.0024(6) -0.0009(6)

loop_
_atom_type_symbol
_atom_type_description
_atom_type_scat_dispersion_real
_atom_type_scat_dispersion_imag
_atom_type_scat_source
C C 0.0033 0.0016 'International Tables Vol C Tables 4.2.6.8 and 6.1.1.4'
H H 0.0000 0.0000 'International Tables Vol C Tables 4.2.6.8 and 6.1.1.4'
N N 0.0061 0.0033 'International Tables Vol C Tables 4.2.6.8 and 6.1.1.4'
O O 0.0106 0.0060 'International Tables Vol C Tables 4.2.6.8 and 6.1.1.4'

loop_
_geom_angle_atom_site_label_1
_geom_angle_atom_site_label_2
_geom_angle_atom_site_label_3
_geom_angle
C2 N1 H1N 118.6(12)
C2 N1 H2N 120.5(11)
H1N N1 H2N 120.6(16)
O3 N2 O4 123.59(12)
O3 N2 C4 118.57(12)
O4 N2 C4 117.84(12)
C6 C1 C2 119.38(12)
C6 C1 C7 118.58(12)
C2 C1 C7 122.04(12)
N1 C2 C3 118.96(12)
N1 C2 C1 122.78(12)
C3 C2 C1 118.23(12)
C4 C3 C2 119.33(12)
C4 C3 H3 120.3
C2 C3 H3 120.3
C3 C4 C5 123.67(12)
C3 C4 N2 117.95(12)
C5 C4 N2 118.38(12)
C6 C5 C4 116.76(13)
C6 C5 H5 121.6
C4 C5 H5 121.6
C5 C6 C1 122.61(13)
C5 C6 H6 118.7
C1 C6 H6 118.7
O1 C7 O2 123.67(12)
O1 C7 C1 118.62(12)
O2 C7 C1 117.70(12)
C8 N3 C9 113.54(11)
C8 N3 H3N 109.9(10)
C9 N3 H3N 105.6(10)
C8 N3 H4N 108.4(10)
C9 N3 H4N 109.9(10)
H3N N3 H4N 109.5(14)
N3 C8 H8A 109.5
N3 C8 H8B 109.5
H8A C8 H8B 109.5
N3 C8 H8C 109.5
H8A C8 H8C 109.5
H8B C8 H8C 109.5
N3 C9 H9A 109.5
N3 C9 H9B 109.5
H9A C9 H9B 109.5
N3 C9 H9C 109.5
H9A C9 H9C 109.5
H9B C9 H9C 109.5

loop_
_geom_bond_atom_site_label_1
_geom_bond_atom_site_label_2
_geom_bond_distance
O1 C7 1.2587(17)
O2 C7 1.2609(16)
O3 N2 1.2227(16)
O4 N2 1.2252(16)
N1 C2 1.3614(18)
N1 H1N 0.870(18)
N1 H2N 0.890(18)
N2 C4 1.4777(17)
C1 C6 1.3953(19)
C1 C2 1.4203(19)
C1 C7 1.5106(18)
C2 C3 1.4148(19)
C3 C4 1.376(2)
C3 H3 0.9500
C4 C5 1.387(2)
C5 C6 1.3845(19)
C5 H5 0.9500
C6 H6 0.9500
N3 C8 1.4833(19)
N3 C9 1.4838(19)
N3 H3N 0.944(18)
N3 H4N 0.917(17)
C8 H8A 0.9800
C8 H8B 0.9800
C8 H8C 0.9800
C9 H9A 0.9800
C9 H9B 0.9800
C9 H9C 0.9800

loop_
_geom_hbond_atom_site_label_D
_geom_hbond_atom_site_label_H
_geom_hbond_atom_site_label_A
_geom_hbond_site_symmetry_A
_geom_hbond_distance_DH
_geom_hbond_distance_HA
_geom_hbond_distance_DA
_geom_hbond_angle_DHA
N1 H1N O1 . 0.869(18) 2.012(18) 2.6694(17) 131.6(15)
N1 H2N O2 4_554 0.889(18) 2.019(18) 2.8900(16) 166.2(16)
N3 H3N O1 2_545 0.944(17) 1.774(17) 2.7141(15) 173.4(15)
N3 H4N O2 4_544 0.919(16) 1.834(15) 2.7385(15) 167.6(15)
C8 H8C O4 3_655 0.98 2.48 3.4589(19) 174
N2 O4 Cg1 2_645 1.2252(16) 3.3967(14) 4.3668(14) 136.43(10)
C9 H9C Cg1 . 0.98 2.64 3.5512(16) 154

loop_
_geom_torsion_atom_site_label_1
_geom_torsion_atom_site_label_2
_geom_torsion_atom_site_label_3
_geom_torsion_atom_site_label_4
_geom_torsion
C6 C1 C2 N1 179.42(13)
C7 C1 C2 N1 -0.8(2)
C6 C1 C2 C3 1.04(19)
C7 C1 C2 C3 -179.14(11)
N1 C2 C3 C4 -179.59(13)
C1 C2 C3 C4 -1.14(19)
C2 C3 C4 C5 0.3(2)
C2 C3 C4 N2 -179.47(11)
O3 N2 C4 C3 4.04(19)
O4 N2 C4 C3 -176.38(13)
O3 N2 C4 C5 -175.73(13)
O4 N2 C4 C5 3.84(19)
C3 C4 C5 C6 0.7(2)
N2 C4 C5 C6 -179.58(12)
C4 C5 C6 C1 -0.8(2)
C2 C1 C6 C5 -0.1(2)
C7 C1 C6 C5 -179.91(12)
C6 C1 C7 O1 168.10(13)
C2 C1 C7 O1 -11.72(19)
C6 C1 C7 O2 -10.67(18)
C2 C1 C7 O2 169.51(12)

_cod_database_fobs_code 2241915
